data_7701107
loop_
_publ_author_name
'Wozniak, Derek I.'
'Hicks, Andrew J.'
'Sabbers, William A.'
'Dobereiner, Graham E.'

_publ_section_title
;
 Imidazolyl-phenyl (IMP) anions: a modular structure for tuning solubility
 and coordinating ability.
;
_journal_issue 37
_journal_name_full 'Dalton transactions (Cambridge, England : 2003)'
_journal_page_first 14138
_journal_page_last 14155
_journal_paper_doi 10.1039/c9dt03511g
_journal_volume 48
_journal_year 2019
_chemical_formula_moiety 'C31 H48 Au N P, 3(C H2 Cl2), C49 H9 B2 F30 N2'
_chemical_formula_sum 'C83 H63 Au B2 Cl6 F30 N3 P'
_chemical_formula_weight 2134.62
_space_group_crystal_system triclinic
_space_group_IT_number 2
_space_group_name_Hall '-P 1'
_space_group_name_H-M_alt 'P -1'
_symmetry_space_group_name_Hall '-P 1'
_symmetry_space_group_name_H-M 'P -1'
_atom_sites_solution_hydrogens geom
_audit_creation_date 2019-05-24
_audit_creation_method
;
Olex2 1.2
(compiled 2017.08.10 svn.r3458 for OlexSys, GUI svn.r5381)
;
_audit_update_record
;
2019-05-30 deposited with the CCDC.    2019-09-02 downloaded from the CCDC.
;
_cell_angle_alpha 67.410(3)
_cell_angle_beta 82.920(4)
_cell_angle_gamma 84.125(4)
_cell_formula_units_Z 2
_cell_length_a 15.447(3)
_cell_length_b 17.053(3)
_cell_length_c 18.040(3)
_cell_measurement_reflns_used 9965
_cell_measurement_temperature 100(2)
_cell_measurement_theta_max 27.944
_cell_measurement_theta_min 2.305
_cell_volume 4346.2(14)
_computing_cell_refinement 'SAINT v8.34A (Bruker, 2013)'
_computing_data_reduction 'SAINT v8.34A (Bruker, 2013)'
_computing_molecular_graphics 'Olex2 (Dolomanov et al., 2009)'
_computing_publication_material 'Olex2 (Dolomanov et al., 2009)'
_computing_structure_refinement 'XL (Sheldrick, 2008)'
_computing_structure_solution 'SHELXT 2014/4 (Sheldrick, 2014)'
_diffrn_ambient_temperature 100.13
_diffrn_measured_fraction_theta_full 0.994
_diffrn_measured_fraction_theta_max 0.987
_diffrn_measurement_device_type 'Bruker APEX-II CCD'
_diffrn_measurement_method '\f and \w scans'
_diffrn_radiation_type MoK\a
_diffrn_radiation_wavelength 0.71073
_diffrn_reflns_av_R_equivalents 0.0308
_diffrn_reflns_av_unetI/netI 0.0310
_diffrn_reflns_Laue_measured_fraction_full 0.994
_diffrn_reflns_Laue_measured_fraction_max 0.987
_diffrn_reflns_limit_h_max 20
_diffrn_reflns_limit_h_min -20
_diffrn_reflns_limit_k_max 22
_diffrn_reflns_limit_k_min -18
_diffrn_reflns_limit_l_max 23
_diffrn_reflns_limit_l_min -23
_diffrn_reflns_number 79273
_diffrn_reflns_point_group_measured_fraction_full 0.994
_diffrn_reflns_point_group_measured_fraction_max 0.987
_diffrn_reflns_theta_full 25.242
_diffrn_reflns_theta_max 28.014
_diffrn_reflns_theta_min 1.726
_diffrn_standards_number 0
_exptl_absorpt_coefficient_mu 2.006
_exptl_absorpt_correction_T_max 0.7456
_exptl_absorpt_correction_T_min 0.6364
_exptl_absorpt_correction_type multi-scan
_exptl_absorpt_process_details
'SADABS-2014/5 (Bruker,2014/5) was used for absorption correction. wR2(int) was 0.0574 before and 0.0377 after correction. The Ratio of minimum to maximum transmission is 0.8535. The \l/2 correction factor is 0.00150.'
_exptl_crystal_colour 'clear colourless'
_exptl_crystal_colour_lustre clear
_exptl_crystal_colour_primary colourless
_exptl_crystal_density_diffrn 1.631
_exptl_crystal_description plate
_exptl_crystal_F_000 2116
_exptl_crystal_size_max 0.353
_exptl_crystal_size_mid 0.157
_exptl_crystal_size_min 0.051
_refine_diff_density_max 2.153
_refine_diff_density_min -2.389
_refine_diff_density_rms 0.107
_refine_ls_extinction_method none
_refine_ls_goodness_of_fit_ref 1.032
_refine_ls_hydrogen_treatment constr
_refine_ls_matrix_type full
_refine_ls_number_parameters 1148
_refine_ls_number_reflns 20754
_refine_ls_number_restraints 9
_refine_ls_restrained_S_all 1.033
_refine_ls_R_factor_all 0.0413
_refine_ls_R_factor_gt 0.0353
_refine_ls_shift/su_max 0.007
_refine_ls_shift/su_mean 0.000
_refine_ls_structure_factor_coef Fsqd
_refine_ls_weighting_details 'w=1/[\s^2^(Fo^2^)+(0.0478P)^2^+9.8511P] where P=(Fo^2^+2Fc^2^)/3'
_refine_ls_weighting_scheme calc
_refine_ls_wR_factor_gt 0.0901
_refine_ls_wR_factor_ref 0.0929
_reflns_Friedel_coverage 0.000
_reflns_number_gt 18725
_reflns_number_total 20754
_reflns_threshold_expression 'I > 2\s(I)'
_cod_data_source_file c9dt03511g3.cif
_cod_data_source_block mo_5790_0m_a_sq
_cod_depositor_comments 'Adding full bibliography for 7701086--7701108.cif.'
_cod_original_cell_volume 4345.9(13)
_cod_database_code 7701107
_shelx_shelxl_version_number 2018/3
_shelx_space_group_comment
;
The symmetry employed for this shelxl refinement is uniquely defined
by the following loop, which should always be used as a source of
symmetry information in preference to the above space-group names.
They are only intended as comments.
;
_olex2_refinement_description
;
1. Fixed Uiso
 At 1.2 times of:
  All C(H) groups, All C(H,H) groups
 At 1.5 times of:
  All C(H,H,H) groups
2. Rigid bond restraints
 Cl6, C83, Cl5
 with sigma for 1-2 distances of 0.01 and sigma for 1-3 distances of 0.01
3. Uiso/Uaniso restraints and constraints
C83 \\sim Cl5 \\sim Cl6: within 1.7A with sigma of 0.04 and sigma for terminal
atoms of 0.08
4.a Ternary CH refined with riding coordinates:
 C70(H70), C67(H67), C64(H64)
4.b Secondary CH2 refined with riding coordinates:
 C82(H82A,H82B), C81(H81A,H81B), C83(H83A,H83B)
4.c Aromatic/amide H refined with riding coordinates:
 C5(H5), C2(H2), C12(H12), C10(H10), C9(H9), C4(H4), C11(H11), C60(H60),
 C53(H53), C13(H13), C3(H3), C56(H56), C62(H62), C54(H54), C55(H55)
4.d Idealised Me refined as rotating group:
 C79(H79A,H79B,H79C), C78(H78A,H78B,H78C), C74(H74A,H74B,H74C), C69(H69A,H69B,
 H69C), C80(H80A,H80B,H80C), C65(H65A,H65B,H65C), C75(H75A,H75B,H75C), C66(H66A,
 H66B,H66C), C51(H51A,H51B,H51C), C71(H71A,H71B,H71C), C72(H72A,H72B,H72C),
 C76(H76A,H76B,H76C), C68(H68A,H68B,H68C)
;
_olex2_submission_special_instructions 'No special instructions were received'

loop_
_space_group_symop_operation_xyz
'x, y, z'
'-x, -y, -z'

loop_
_atom_site_label
_atom_site_type_symbol
_atom_site_fract_x
_atom_site_fract_y
_atom_site_fract_z
_atom_site_U_iso_or_equiv
_atom_site_adp_type
_atom_site_occupancy
_atom_site_site_symmetry_order
_atom_site_calc_flag
_atom_site_refinement_flags_posn
_atom_site_refinement_flags_adp
Au1 Au 0.24171(2) 1.19865(2) 0.79675(2) 0.01377(4) Uani 1 1 d . .
P1 P 0.10949(5) 1.17996(5) 0.76786(4) 0.01217(14) Uani 1 1 d . .
Cl4 Cl 0.35566(7) 0.62412(7) 0.41597(7) 0.0410(2) Uani 1 1 d . .
Cl3 Cl 0.18463(9) 0.57676(12) 0.49831(9) 0.0662(4) Uani 1 1 d . .
Cl1 Cl 0.22513(9) 0.92452(12) 0.24185(10) 0.0680(4) Uani 1 1 d . .
Cl2 Cl 0.15244(11) 0.85949(13) 0.40842(10) 0.0846(6) Uani 1 1 d . .
F6 F 0.71921(12) 0.71703(11) 0.57644(10) 0.0160(3) Uani 1 1 d . .
F21 F 0.35162(11) 0.49725(10) 0.97404(10) 0.0143(3) Uani 1 1 d . .
F15 F 0.39970(12) 0.76674(11) 0.63368(10) 0.0174(4) Uani 1 1 d . .
F11 F 0.62824(12) 0.65388(11) 0.49575(10) 0.0162(4) Uani 1 1 d . .
F5 F 0.64223(12) 0.61033(11) 0.81033(10) 0.0160(3) Uani 1 1 d . .
F12 F 0.55992(13) 0.74133(12) 0.35984(10) 0.0217(4) Uani 1 1 d . .
F30 F 0.24625(12) 0.72796(11) 0.73357(10) 0.0166(4) Uani 1 1 d . .
F25 F 0.12065(12) 0.69336(11) 0.85540(10) 0.0166(4) Uani 1 1 d . .
F26 F 0.11802(12) 0.47171(11) 0.77631(11) 0.0164(4) Uani 1 1 d . .
F10 F 0.59131(12) 0.46665(11) 0.76038(11) 0.0179(4) Uani 1 1 d . .
F24 F 0.11202(13) 0.75173(12) 0.97170(11) 0.0208(4) Uani 1 1 d . .
F16 F 0.37475(12) 0.38768(11) 0.88709(10) 0.0170(4) Uani 1 1 d . .
F22 F 0.34363(14) 0.56084(12) 1.08837(10) 0.0214(4) Uani 1 1 d . .
F20 F 0.08627(12) 0.50033(12) 0.91915(11) 0.0191(4) Uani 1 1 d . .
F23 F 0.22473(15) 0.68916(13) 1.08826(11) 0.0270(5) Uani 1 1 d . .
F8 F 0.88172(13) 0.45599(13) 0.65683(12) 0.0259(4) Uani 1 1 d . .
F7 F 0.86996(12) 0.62709(13) 0.57157(11) 0.0243(4) Uani 1 1 d . .
F1 F 0.54318(13) 0.85716(11) 0.59710(11) 0.0193(4) Uani 1 1 d . .
F9 F 0.73900(14) 0.37840(11) 0.74999(12) 0.0235(4) Uani 1 1 d . .
F29 F 0.15447(15) 0.80821(12) 0.60820(12) 0.0281(5) Uani 1 1 d . .
F27 F 0.03053(13) 0.55203(13) 0.65046(11) 0.0229(4) Uani 1 1 d . .
F2 F 0.61707(15) 0.95119(12) 0.65299(13) 0.0270(4) Uani 1 1 d . .
F17 F 0.32803(15) 0.23641(12) 0.98848(12) 0.0269(5) Uani 1 1 d . .
F14 F 0.33124(13) 0.85217(14) 0.49523(12) 0.0269(4) Uani 1 1 d . .
F4 F 0.71191(14) 0.70841(14) 0.86659(12) 0.0256(4) Uani 1 1 d . .
F13 F 0.41056(14) 0.84156(14) 0.35547(11) 0.0275(5) Uani 1 1 d . .
F19 F 0.04068(14) 0.34672(14) 1.02102(12) 0.0286(5) Uani 1 1 d . .
F28 F 0.04508(14) 0.72161(14) 0.56345(12) 0.0292(5) Uani 1 1 d . .
F3 F 0.70601(15) 0.88073(14) 0.78606(14) 0.0320(5) Uani 1 1 d . .
F18 F 0.16059(17) 0.21222(13) 1.05696(12) 0.0334(5) Uani 1 1 d . .
Cl6 Cl 0.89953(16) 0.4868(2) 0.83086(13) 0.1261(10) Uani 1 1 d . U
N2 N 0.34803(15) 0.55780(15) 0.78752(13) 0.0093(4) Uani 1 1 d . .
N3 N 0.47476(16) 0.60374(15) 0.71473(13) 0.0096(4) Uani 1 1 d . .
N1 N 0.35914(18) 1.23391(16) 0.81070(15) 0.0163(5) Uani 1 1 d . .
Cl5 Cl 0.8878(2) 0.6703(3) 0.7573(3) 0.1820(16) Uani 1 1 d . U
C7 C 0.41676(18) 0.60595(17) 0.77645(16) 0.0097(5) Uani 1 1 d . .
C49 C 0.4428(2) 0.75859(19) 0.56708(17) 0.0135(5) Uani 1 1 d . .
C14 C 0.23136(19) 0.45201(18) 0.89373(16) 0.0125(5) Uani 1 1 d . .
C5 C 0.4765(2) 0.52211(18) 0.62225(17) 0.0129(5) Uani 1 1 d . .
H5 H 0.530604 0.540718 0.592192 0.015 Uiso 1 1 calc R .
C25 C 0.19319(19) 0.68136(19) 0.71529(17) 0.0136(5) Uani 1 1 d . .
C20 C 0.18754(19) 0.59575(18) 0.76360(17) 0.0119(5) Uani 1 1 d . .
C1 C 0.36381(18) 0.52125(17) 0.72920(16) 0.0098(5) Uani 1 1 d . .
C6 C 0.44184(19) 0.54970(17) 0.68429(16) 0.0103(5) Uani 1 1 d . .
C38 C 0.58492(19) 0.72628(18) 0.70152(16) 0.0114(5) Uani 1 1 d . .
C31 C 0.1806(2) 0.65929(18) 0.90917(17) 0.0137(5) Uani 1 1 d . .
C52 C 0.0980(2) 1.07061(18) 0.77760(17) 0.0142(6) Uani 1 1 d . .
C59 C 0.3232(2) 1.02293(18) 0.73812(17) 0.0140(6) Uani 1 1 d . .
C27 C 0.29378(19) 0.56387(18) 0.96845(16) 0.0117(5) Uani 1 1 d . .
C46 C 0.5208(2) 0.74829(19) 0.42818(17) 0.0155(6) Uani 1 1 d . .
C37 C 0.7209(2) 0.63236(19) 0.61994(16) 0.0132(5) Uani 1 1 d . .
C26 C 0.24286(18) 0.59657(18) 0.90331(16) 0.0110(5) Uani 1 1 d . .
C2 C 0.3168(2) 0.46427(18) 0.71417(17) 0.0133(5) Uani 1 1 d . .
H2 H 0.263821 0.443958 0.745491 0.016 Uiso 1 1 calc R .
C32 C 0.64479(19) 0.59644(18) 0.66435(16) 0.0118(5) Uani 1 1 d . .
C12 C 0.4946(2) 0.64530(19) 0.94726(17) 0.0153(6) Uani 1 1 d . .
H12 H 0.527618 0.615281 0.991897 0.018 Uiso 1 1 calc R .
C58 C 0.25951(19) 1.01576(18) 0.80316(17) 0.0131(5) Uani 1 1 d . .
C70 C 0.2994(2) 1.02372(19) 0.65837(18) 0.0164(6) Uani 1 1 d . .
H70 H 0.235448 1.039458 0.655042 0.020 Uiso 1 1 calc R .
C44 C 0.52038(19) 0.70846(17) 0.57385(16) 0.0108(5) Uani 1 1 d . .
C30 C 0.1740(2) 0.69073(19) 0.96995(18) 0.0156(6) Uani 1 1 d . .
C10 C 0.4129(2) 0.77180(19) 0.86915(18) 0.0167(6) Uani 1 1 d . .
H10 H 0.390123 0.828255 0.860313 0.020 Uiso 1 1 calc R .
C9 C 0.39866(19) 0.73366(18) 0.81628(17) 0.0129(5) Uani 1 1 d . .
H9 H 0.366652 0.764219 0.771019 0.015 Uiso 1 1 calc R .
C8 C 0.43155(18) 0.65043(18) 0.82993(16) 0.0105(5) Uani 1 1 d . .
C67 C 0.5342(2) 1.0102(2) 0.83422(19) 0.0166(6) Uani 1 1 d . .
H67 H 0.568333 1.011870 0.782857 0.020 Uiso 1 1 calc R .
C4 C 0.4291(2) 0.46701(19) 0.60666(17) 0.0141(6) Uani 1 1 d . .
H4 H 0.450341 0.447975 0.564345 0.017 Uiso 1 1 calc R .
C57 C 0.1659(2) 1.00566(19) 0.79600(17) 0.0139(6) Uani 1 1 d . .
C11 C 0.4603(2) 0.7273(2) 0.93474(18) 0.0180(6) Uani 1 1 d . .
H11 H 0.469426 0.753056 0.971182 0.022 Uiso 1 1 calc R .
C60 C 0.4111(2) 1.02232(19) 0.74962(18) 0.0154(6) Uani 1 1 d . .
H60 H 0.453907 1.027986 0.705574 0.018 Uiso 1 1 calc R .
C53 C 0.0145(2) 1.0498(2) 0.7714(2) 0.0201(6) Uani 1 1 d . .
H53 H -0.030789 1.093560 0.757587 0.024 Uiso 1 1 calc R .
C43 C 0.5824(2) 0.81443(19) 0.66531(17) 0.0142(6) Uani 1 1 d . .
C45 C 0.55605(19) 0.70423(18) 0.50059(17) 0.0127(5) Uani 1 1 d . .
C13 C 0.48067(19) 0.60705(18) 0.89492(17) 0.0122(5) Uani 1 1 d . .
H13 H 0.504726 0.551054 0.903373 0.015 Uiso 1 1 calc R .
C61 C 0.4381(2) 1.01375(19) 0.82300(18) 0.0152(6) Uani 1 1 d . .
C63 C 0.2863(2) 1.00538(19) 0.87911(17) 0.0149(6) Uani 1 1 d . .
C15 C 0.2898(2) 0.38135(19) 0.91579(17) 0.0143(6) Uani 1 1 d . .
C28 C 0.2901(2) 0.59392(19) 1.02935(17) 0.0152(6) Uani 1 1 d . .
C64 C 0.2220(2) 0.9856(2) 0.95440(18) 0.0188(6) Uani 1 1 d . .
H64 H 0.161352 0.994803 0.937330 0.023 Uiso 1 1 calc R .
C3 C 0.3501(2) 0.43841(19) 0.65197(17) 0.0143(6) Uani 1 1 d . .
H3 H 0.318849 0.400447 0.639669 0.017 Uiso 1 1 calc R .
C19 C 0.1483(2) 0.4361(2) 0.93293(17) 0.0157(6) Uani 1 1 d . .
C29 C 0.2298(2) 0.65921(19) 1.02935(17) 0.0179(6) Uani 1 1 d . .
C47 C 0.4454(2) 0.7988(2) 0.42537(17) 0.0187(6) Uani 1 1 d . .
C56 C 0.1450(2) 0.9232(2) 0.8090(2) 0.0210(7) Uani 1 1 d . .
H56 H 0.189881 0.878878 0.821593 0.025 Uiso 1 1 calc R .
C33 C 0.6563(2) 0.50993(19) 0.70906(17) 0.0135(5) Uani 1 1 d . .
C42 C 0.6210(2) 0.8669(2) 0.69287(19) 0.0186(6) Uani 1 1 d . .
C39 C 0.6311(2) 0.69496(18) 0.76995(17) 0.0133(5) Uani 1 1 d . .
C24 C 0.1465(2) 0.7245(2) 0.64960(18) 0.0183(6) Uani 1 1 d . .
C41 C 0.6654(2) 0.8313(2) 0.7607(2) 0.0206(7) Uani 1 1 d . .
C40 C 0.6692(2) 0.7443(2) 0.80013(18) 0.0188(6) Uani 1 1 d . .
C34 C 0.7341(2) 0.46237(19) 0.70656(18) 0.0167(6) Uani 1 1 d . .
C48 C 0.4053(2) 0.8037(2) 0.49617(18) 0.0173(6) Uani 1 1 d . .
C73 C 0.0214(2) 1.2052(2) 0.83876(19) 0.0169(6) Uani 1 1 d . .
C79 C 0.0993(2) 1.3449(2) 0.6506(2) 0.0232(7) Uani 1 1 d . .
H79A H 0.044350 1.360113 0.676784 0.035 Uiso 1 1 calc GR .
H79B H 0.104141 1.381385 0.593247 0.035 Uiso 1 1 calc GR .
H79C H 0.148554 1.352747 0.675992 0.035 Uiso 1 1 calc GR .
C36 C 0.7995(2) 0.5876(2) 0.61657(18) 0.0174(6) Uani 1 1 d . .
C18 C 0.1230(2) 0.3572(2) 0.98671(18) 0.0199(6) Uani 1 1 d . .
C62 C 0.3747(2) 1.00593(19) 0.88650(18) 0.0157(6) Uani 1 1 d . .
H62 H 0.392338 1.000758 0.936884 0.019 Uiso 1 1 calc R .
C21 C 0.1301(2) 0.55581(19) 0.73793(17) 0.0144(6) Uani 1 1 d . .
C77 C 0.1005(2) 1.25118(19) 0.65990(18) 0.0172(6) Uani 1 1 d . .
C23 C 0.0910(2) 0.6814(2) 0.62754(18) 0.0202(6) Uani 1 1 d . .
C78 C 0.1837(2) 1.2302(2) 0.61358(19) 0.0216(7) Uani 1 1 d . .
H78A H 0.234937 1.242498 0.633430 0.032 Uiso 1 1 calc GR .
H78B H 0.182419 1.264972 0.555987 0.032 Uiso 1 1 calc GR .
H78C H 0.186848 1.169837 0.621675 0.032 Uiso 1 1 calc GR .
C35 C 0.8061(2) 0.5009(2) 0.65995(18) 0.0174(6) Uani 1 1 d . .
C22 C 0.0827(2) 0.5962(2) 0.67194(18) 0.0178(6) Uani 1 1 d . .
C54 C -0.0041(2) 0.9674(2) 0.7847(2) 0.0268(8) Uani 1 1 d . .
H54 H -0.061414 0.954917 0.780506 0.032 Uiso 1 1 calc R .
C16 C 0.2674(2) 0.3013(2) 0.96950(18) 0.0195(6) Uani 1 1 d . .
C74 C 0.0130(2) 1.1266(2) 0.91798(19) 0.0239(7) Uani 1 1 d . .
H74A H -0.010573 1.080630 0.908101 0.036 Uiso 1 1 calc GR .
H74B H -0.026432 1.141373 0.958170 0.036 Uiso 1 1 calc GR .
H74C H 0.070711 1.107769 0.938060 0.036 Uiso 1 1 calc GR .
C69 C 0.5619(2) 0.9274(2) 0.9014(2) 0.0243(7) Uani 1 1 d . .
H69A H 0.529210 0.924118 0.952529 0.036 Uiso 1 1 calc GR .
H69B H 0.624597 0.926103 0.905959 0.036 Uiso 1 1 calc GR .
H69C H 0.549520 0.878940 0.888694 0.036 Uiso 1 1 calc GR .
C50 C 0.4223(2) 1.26503(19) 0.80558(18) 0.0166(6) Uani 1 1 d . .
C80 C 0.0220(2) 1.2378(2) 0.6231(2) 0.0252(7) Uani 1 1 d . .
H80A H 0.024381 1.178676 0.627148 0.038 Uiso 1 1 calc GR .
H80B H 0.023410 1.276055 0.566309 0.038 Uiso 1 1 calc GR .
H80C H -0.032051 1.250116 0.652350 0.038 Uiso 1 1 calc GR .
C65 C 0.2368(2) 0.8914(2) 1.0085(2) 0.0283(8) Uani 1 1 d . .
H65A H 0.229662 0.855806 0.978290 0.042 Uiso 1 1 calc GR .
H65B H 0.194240 0.877198 1.056008 0.042 Uiso 1 1 calc GR .
H65C H 0.296112 0.881102 1.025688 0.042 Uiso 1 1 calc GR .
C75 C -0.0686(2) 1.2336(2) 0.8058(2) 0.0231(7) Uani 1 1 d . .
H75A H -0.063668 1.285585 0.757254 0.035 Uiso 1 1 calc GR .
H75B H -0.110159 1.244749 0.846773 0.035 Uiso 1 1 calc GR .
H75C H -0.089182 1.188550 0.792500 0.035 Uiso 1 1 calc GR .
C17 C 0.1837(2) 0.2889(2) 1.00503(18) 0.0216(7) Uani 1 1 d . .
C66 C 0.2299(2) 1.0424(2) 1.0009(2) 0.0245(7) Uani 1 1 d . .
H66A H 0.286108 1.028733 1.024371 0.037 Uiso 1 1 calc GR .
H66B H 0.182228 1.032634 1.044052 0.037 Uiso 1 1 calc GR .
H66C H 0.226506 1.102167 0.964159 0.037 Uiso 1 1 calc GR .
C51 C 0.5023(2) 1.3064(2) 0.7969(2) 0.0245(7) Uani 1 1 d . .
H51A H 0.546823 1.287400 0.762788 0.037 Uiso 1 1 calc GR .
H51B H 0.522970 1.291475 0.850168 0.037 Uiso 1 1 calc GR .
H51C H 0.491213 1.368164 0.772018 0.037 Uiso 1 1 calc GR .
C71 C 0.3168(3) 0.9350(2) 0.6551(2) 0.0256(7) Uani 1 1 d . .
H71A H 0.379299 0.918215 0.658167 0.038 Uiso 1 1 calc GR .
H71B H 0.299074 0.935948 0.604429 0.038 Uiso 1 1 calc GR .
H71C H 0.283249 0.893978 0.700636 0.038 Uiso 1 1 calc GR .
C72 C 0.3487(2) 1.0882(2) 0.58481(19) 0.0219(7) Uani 1 1 d . .
H72A H 0.344960 1.143318 0.590643 0.033 Uiso 1 1 calc GR .
H72B H 0.322571 1.094589 0.535854 0.033 Uiso 1 1 calc GR .
H72C H 0.410198 1.067982 0.580922 0.033 Uiso 1 1 calc GR .
C55 C 0.0621(2) 0.9036(2) 0.8043(2) 0.0268(8) Uani 1 1 d . .
H55 H 0.050288 0.846586 0.814374 0.032 Uiso 1 1 calc R .
C76 C 0.0515(2) 1.2782(2) 0.8578(2) 0.0262(7) Uani 1 1 d . .
H76A H 0.107851 1.261061 0.880907 0.039 Uiso 1 1 calc GR .
H76B H 0.008055 1.291077 0.896647 0.039 Uiso 1 1 calc GR .
H76C H 0.057697 1.328857 0.808147 0.039 Uiso 1 1 calc GR .
C68 C 0.5564(2) 1.0868(2) 0.8505(2) 0.0255(7) Uani 1 1 d . .
H68A H 0.545616 1.138884 0.803632 0.038 Uiso 1 1 calc GR .
H68B H 0.618141 1.080988 0.860505 0.038 Uiso 1 1 calc GR .
H68C H 0.519835 1.089630 0.897918 0.038 Uiso 1 1 calc GR .
B1 B 0.2524(2) 0.5513(2) 0.83718(18) 0.0101(6) Uani 1 1 d . .
B2 B 0.5562(2) 0.65878(19) 0.66472(18) 0.0094(6) Uani 1 1 d . .
C82 C 0.2759(3) 0.6332(3) 0.4911(3) 0.0371(9) Uani 1 1 d . .
H82A H 0.301227 0.610990 0.543582 0.045 Uiso 1 1 calc R .
H82B H 0.257452 0.693952 0.478304 0.045 Uiso 1 1 calc R .
C81 C 0.2115(3) 0.9383(3) 0.3327(3) 0.0453(11) Uani 1 1 d . .
H81A H 0.180777 0.994463 0.324715 0.054 Uiso 1 1 calc R .
H81B H 0.269693 0.938518 0.350220 0.054 Uiso 1 1 calc R .
C83 C 0.8967(5) 0.5851(9) 0.8418(6) 0.153(4) Uani 1 1 d . U
H83A H 0.846825 0.587712 0.881088 0.183 Uiso 1 1 calc R .
H83B H 0.950818 0.587649 0.864941 0.183 Uiso 1 1 calc R .

loop_
_atom_site_aniso_label
_atom_site_aniso_U_11
_atom_site_aniso_U_22
_atom_site_aniso_U_33
_atom_site_aniso_U_23
_atom_site_aniso_U_13
_atom_site_aniso_U_12
Au1 0.01305(6) 0.01395(6) 0.01539(6) -0.00636(4) -0.00072(4) -0.00291(4)
P1 0.0108(3) 0.0118(3) 0.0148(3) -0.0060(3) -0.0005(3) -0.0014(3)
Cl4 0.0368(6) 0.0518(6) 0.0423(5) -0.0266(5) 0.0027(4) -0.0095(5)
Cl3 0.0436(7) 0.1112(12) 0.0716(9) -0.0660(9) 0.0193(6) -0.0308(7)
Cl1 0.0336(6) 0.1123(13) 0.0818(10) -0.0638(10) 0.0007(6) -0.0070(7)
Cl2 0.0612(9) 0.1067(13) 0.0641(9) 0.0062(9) -0.0224(7) -0.0428(9)
F6 0.0149(9) 0.0139(8) 0.0162(8) -0.0030(7) 0.0023(7) -0.0031(7)
F21 0.0157(9) 0.0114(8) 0.0158(8) -0.0057(7) -0.0036(6) 0.0037(7)
F15 0.0176(9) 0.0208(9) 0.0126(8) -0.0070(7) 0.0003(7) 0.0050(7)
F11 0.0166(9) 0.0200(9) 0.0135(8) -0.0094(7) 0.0007(6) 0.0028(7)
F5 0.0196(9) 0.0159(8) 0.0128(8) -0.0053(7) -0.0045(7) 0.0008(7)
F12 0.0296(11) 0.0269(10) 0.0098(8) -0.0092(7) 0.0004(7) -0.0006(8)
F30 0.0177(9) 0.0135(8) 0.0186(8) -0.0045(7) -0.0034(7) -0.0045(7)
F25 0.0135(9) 0.0189(9) 0.0186(8) -0.0092(7) -0.0040(7) 0.0049(7)
F26 0.0160(9) 0.0143(8) 0.0203(8) -0.0073(7) -0.0027(7) -0.0031(7)
F10 0.0176(9) 0.0140(8) 0.0184(8) -0.0007(7) -0.0032(7) -0.0045(7)
F24 0.0220(10) 0.0185(9) 0.0230(9) -0.0122(8) 0.0016(7) 0.0072(8)
F16 0.0171(9) 0.0155(8) 0.0179(8) -0.0067(7) -0.0020(7) 0.0037(7)
F22 0.0328(11) 0.0202(9) 0.0127(8) -0.0068(7) -0.0105(7) 0.0042(8)
F20 0.0120(9) 0.0224(9) 0.0228(9) -0.0096(8) 0.0029(7) -0.0014(7)
F23 0.0448(13) 0.0256(10) 0.0159(9) -0.0156(8) -0.0044(8) 0.0076(9)
F8 0.0176(10) 0.0307(11) 0.0298(10) -0.0138(9) -0.0061(8) 0.0118(8)
F7 0.0109(9) 0.0336(11) 0.0217(9) -0.0047(8) 0.0032(7) 0.0004(8)
F1 0.0277(10) 0.0119(8) 0.0174(8) -0.0034(7) -0.0059(7) -0.0015(7)
F9 0.0299(11) 0.0128(9) 0.0268(10) -0.0053(8) -0.0115(8) 0.0055(8)
F29 0.0360(12) 0.0167(9) 0.0249(10) 0.0025(8) -0.0121(9) -0.0023(8)
F27 0.0189(10) 0.0319(11) 0.0229(9) -0.0129(8) -0.0077(7) -0.0060(8)
F2 0.0373(12) 0.0132(9) 0.0326(11) -0.0101(8) -0.0002(9) -0.0088(8)
F17 0.0436(13) 0.0137(9) 0.0210(9) -0.0042(8) -0.0094(9) 0.0064(9)
F14 0.0210(10) 0.0344(11) 0.0219(9) -0.0091(8) -0.0081(8) 0.0150(9)
F4 0.0262(11) 0.0369(11) 0.0223(9) -0.0182(9) -0.0120(8) 0.0006(9)
F13 0.0317(12) 0.0340(11) 0.0130(8) -0.0044(8) -0.0097(8) 0.0061(9)
F19 0.0270(11) 0.0365(12) 0.0228(10) -0.0110(9) 0.0099(8) -0.0200(9)
F28 0.0313(12) 0.0316(11) 0.0219(10) -0.0034(8) -0.0165(9) 0.0016(9)
F3 0.0347(12) 0.0339(12) 0.0424(12) -0.0279(10) -0.0080(10) -0.0093(10)
F18 0.0571(16) 0.0173(10) 0.0210(10) 0.0006(8) 0.0010(10) -0.0181(10)
Cl6 0.0844(15) 0.213(3) 0.0740(12) -0.0399(15) 0.0015(10) -0.0446(17)
N2 0.0090(11) 0.0098(11) 0.0096(10) -0.0042(9) -0.0002(8) -0.0007(9)
N3 0.0113(12) 0.0098(11) 0.0096(10) -0.0055(9) -0.0007(8) -0.0014(9)
N1 0.0176(13) 0.0151(12) 0.0186(12) -0.0087(10) 0.0001(10) -0.0037(10)
Cl5 0.0888(19) 0.238(4) 0.256(4) -0.158(3) 0.055(2) -0.001(2)
C7 0.0107(13) 0.0099(12) 0.0092(11) -0.0045(10) -0.0018(10) 0.0008(10)
C49 0.0156(14) 0.0141(13) 0.0107(12) -0.0052(11) 0.0011(10) -0.0019(11)
C14 0.0144(14) 0.0135(13) 0.0107(12) -0.0057(10) -0.0001(10) -0.0029(11)
C5 0.0133(14) 0.0139(13) 0.0123(12) -0.0064(11) 0.0009(10) -0.0010(11)
C25 0.0115(14) 0.0158(14) 0.0143(13) -0.0060(11) -0.0016(10) -0.0020(11)
C20 0.0097(13) 0.0148(13) 0.0124(12) -0.0068(11) 0.0001(10) -0.0003(10)
C1 0.0102(13) 0.0096(12) 0.0104(12) -0.0043(10) -0.0022(10) 0.0007(10)
C6 0.0117(13) 0.0095(12) 0.0107(12) -0.0044(10) -0.0017(10) -0.0014(10)
C38 0.0115(13) 0.0133(13) 0.0110(12) -0.0067(10) 0.0023(10) -0.0037(10)
C31 0.0128(14) 0.0134(13) 0.0133(12) -0.0034(11) -0.0007(10) -0.0013(11)
C52 0.0139(14) 0.0124(13) 0.0163(13) -0.0049(11) -0.0032(11) -0.0006(11)
C59 0.0159(15) 0.0101(13) 0.0156(13) -0.0041(11) -0.0040(11) 0.0008(11)
C27 0.0117(13) 0.0103(12) 0.0124(12) -0.0044(10) 0.0006(10) 0.0003(10)
C46 0.0217(16) 0.0163(14) 0.0105(12) -0.0073(11) -0.0003(11) -0.0025(12)
C37 0.0143(14) 0.0144(13) 0.0107(12) -0.0040(11) -0.0011(10) -0.0015(11)
C26 0.0098(13) 0.0121(13) 0.0106(12) -0.0044(10) 0.0020(10) -0.0024(10)
C2 0.0127(14) 0.0135(13) 0.0155(13) -0.0073(11) -0.0019(10) -0.0002(11)
C32 0.0125(14) 0.0137(13) 0.0104(12) -0.0059(10) -0.0024(10) 0.0002(11)
C12 0.0171(15) 0.0177(14) 0.0118(12) -0.0059(11) -0.0022(11) -0.0016(12)
C58 0.0132(14) 0.0094(12) 0.0162(13) -0.0035(11) -0.0044(11) -0.0002(10)
C70 0.0194(16) 0.0154(14) 0.0158(13) -0.0071(11) -0.0048(11) 0.0016(12)
C44 0.0118(13) 0.0102(12) 0.0109(12) -0.0040(10) -0.0006(10) -0.0033(10)
C30 0.0169(15) 0.0135(13) 0.0157(13) -0.0069(11) 0.0028(11) 0.0022(11)
C10 0.0202(16) 0.0134(14) 0.0197(14) -0.0099(12) -0.0005(12) -0.0014(12)
C9 0.0146(14) 0.0128(13) 0.0127(12) -0.0060(11) -0.0017(10) -0.0017(11)
C8 0.0106(13) 0.0120(13) 0.0100(12) -0.0053(10) 0.0019(10) -0.0036(10)
C67 0.0132(14) 0.0174(14) 0.0194(14) -0.0066(12) -0.0032(11) -0.0019(11)
C4 0.0169(15) 0.0166(14) 0.0119(12) -0.0094(11) 0.0006(10) -0.0013(11)
C57 0.0135(14) 0.0137(13) 0.0147(13) -0.0046(11) -0.0037(10) -0.0017(11)
C11 0.0217(16) 0.0209(15) 0.0162(14) -0.0117(12) -0.0010(12) -0.0048(12)
C60 0.0145(15) 0.0143(14) 0.0161(13) -0.0048(11) -0.0001(11) -0.0009(11)
C53 0.0156(15) 0.0138(14) 0.0307(17) -0.0070(13) -0.0071(13) 0.0007(12)
C43 0.0157(14) 0.0149(14) 0.0127(12) -0.0060(11) 0.0014(11) -0.0031(11)
C45 0.0128(14) 0.0125(13) 0.0140(13) -0.0065(11) 0.0004(10) -0.0019(11)
C13 0.0111(13) 0.0132(13) 0.0128(12) -0.0056(11) 0.0003(10) -0.0015(11)
C61 0.0134(14) 0.0123(13) 0.0195(14) -0.0048(11) -0.0039(11) -0.0001(11)
C63 0.0162(15) 0.0124(13) 0.0147(13) -0.0034(11) -0.0014(11) -0.0005(11)
C15 0.0185(15) 0.0142(13) 0.0116(12) -0.0065(11) -0.0015(11) -0.0011(11)
C28 0.0188(15) 0.0157(14) 0.0092(12) -0.0027(11) -0.0025(11) 0.0005(11)
C64 0.0137(15) 0.0251(16) 0.0153(13) -0.0046(12) -0.0008(11) -0.0031(12)
C3 0.0152(15) 0.0148(13) 0.0168(13) -0.0094(11) -0.0031(11) -0.0021(11)
C19 0.0182(15) 0.0180(14) 0.0133(13) -0.0078(11) -0.0009(11) -0.0044(12)
C29 0.0291(18) 0.0152(14) 0.0107(12) -0.0076(11) 0.0012(12) 0.0006(12)
C47 0.0264(17) 0.0188(15) 0.0103(13) -0.0031(11) -0.0072(12) -0.0024(13)
C56 0.0207(17) 0.0116(14) 0.0297(17) -0.0055(13) -0.0079(13) 0.0011(12)
C33 0.0141(14) 0.0146(14) 0.0134(12) -0.0061(11) -0.0025(10) -0.0028(11)
C42 0.0223(17) 0.0145(14) 0.0224(15) -0.0112(12) 0.0027(12) -0.0043(12)
C39 0.0144(14) 0.0144(13) 0.0121(12) -0.0068(11) 0.0012(10) -0.0017(11)
C24 0.0198(16) 0.0162(14) 0.0147(13) -0.0014(11) -0.0014(11) -0.0004(12)
C41 0.0214(17) 0.0236(16) 0.0261(16) -0.0188(14) 0.0005(13) -0.0072(13)
C40 0.0169(15) 0.0272(17) 0.0172(14) -0.0136(13) -0.0030(11) -0.0004(13)
C34 0.0231(16) 0.0124(13) 0.0165(13) -0.0069(11) -0.0080(12) 0.0042(12)
C48 0.0150(15) 0.0182(15) 0.0178(14) -0.0059(12) -0.0034(11) 0.0020(12)
C73 0.0134(15) 0.0182(15) 0.0208(14) -0.0104(12) 0.0025(11) -0.0015(11)
C79 0.0259(18) 0.0141(15) 0.0253(16) -0.0032(13) -0.0009(13) -0.0005(13)
C36 0.0121(14) 0.0247(16) 0.0149(13) -0.0075(12) -0.0006(11) 0.0004(12)
C18 0.0234(17) 0.0250(16) 0.0143(13) -0.0097(12) 0.0045(12) -0.0133(13)
C62 0.0154(15) 0.0171(14) 0.0155(13) -0.0062(11) -0.0039(11) -0.0017(11)
C21 0.0123(14) 0.0152(14) 0.0160(13) -0.0068(11) 0.0006(11) -0.0006(11)
C77 0.0179(15) 0.0148(14) 0.0168(13) -0.0039(11) -0.0034(11) 0.0029(12)
C23 0.0187(16) 0.0277(17) 0.0125(13) -0.0052(12) -0.0066(11) 0.0031(13)
C78 0.0236(17) 0.0229(16) 0.0155(14) -0.0055(12) -0.0002(12) 0.0020(13)
C35 0.0148(15) 0.0216(15) 0.0184(14) -0.0112(12) -0.0064(11) 0.0077(12)
C22 0.0142(15) 0.0253(16) 0.0182(14) -0.0122(13) -0.0041(11) -0.0008(12)
C54 0.0208(17) 0.0177(16) 0.043(2) -0.0091(15) -0.0127(15) -0.0042(13)
C16 0.0324(19) 0.0142(14) 0.0139(13) -0.0062(12) -0.0067(12) -0.0006(13)
C74 0.0206(17) 0.0289(18) 0.0186(15) -0.0066(13) 0.0027(12) 0.0006(14)
C69 0.0177(16) 0.0217(16) 0.0295(17) -0.0039(14) -0.0080(13) 0.0005(13)
C50 0.0196(16) 0.0138(14) 0.0163(13) -0.0062(11) -0.0022(11) 0.0016(12)
C80 0.0251(18) 0.0263(17) 0.0228(16) -0.0060(14) -0.0102(13) 0.0019(14)
C65 0.0253(19) 0.0262(18) 0.0255(17) -0.0005(14) -0.0003(14) -0.0057(14)
C75 0.0159(16) 0.0220(16) 0.0291(17) -0.0086(14) 0.0019(13) 0.0005(13)
C17 0.039(2) 0.0138(14) 0.0116(13) -0.0028(11) -0.0013(13) -0.0112(14)
C66 0.0209(17) 0.037(2) 0.0183(15) -0.0143(14) 0.0004(12) -0.0032(14)
C51 0.0174(16) 0.0205(16) 0.0385(19) -0.0144(15) -0.0003(14) -0.0037(13)
C71 0.033(2) 0.0197(16) 0.0290(17) -0.0143(14) -0.0100(15) 0.0050(14)
C72 0.0239(17) 0.0233(16) 0.0163(14) -0.0056(13) -0.0014(12) 0.0004(13)
C55 0.0247(18) 0.0136(15) 0.043(2) -0.0077(14) -0.0123(15) -0.0037(13)
C76 0.0244(18) 0.0289(18) 0.0340(18) -0.0232(16) 0.0069(14) -0.0059(14)
C68 0.0181(17) 0.0235(17) 0.0381(19) -0.0145(15) -0.0041(14) -0.0019(13)
B1 0.0083(14) 0.0101(14) 0.0114(13) -0.0034(11) -0.0003(11) -0.0013(11)
B2 0.0110(15) 0.0090(13) 0.0083(12) -0.0032(11) -0.0008(11) -0.0008(11)
C82 0.036(2) 0.041(2) 0.042(2) -0.0263(19) -0.0014(18) -0.0009(18)
C81 0.040(3) 0.044(3) 0.045(2) -0.006(2) -0.016(2) -0.005(2)
C83 0.084(5) 0.324(9) 0.134(6) -0.190(6) -0.085(5) 0.123(7)

loop_
_atom_type_symbol
_atom_type_description
_atom_type_scat_dispersion_real
_atom_type_scat_dispersion_imag
_atom_type_scat_source
C C 0.0033 0.0016 'International Tables Vol C Tables 4.2.6.8 and 6.1.1.4'
H H 0.0000 0.0000 'International Tables Vol C Tables 4.2.6.8 and 6.1.1.4'
Au Au -2.0133 8.8022 'International Tables Vol C Tables 4.2.6.8 and 6.1.1.4'
B B 0.0013 0.0007 'International Tables Vol C Tables 4.2.6.8 and 6.1.1.4'
Cl Cl 0.1484 0.1585 'International Tables Vol C Tables 4.2.6.8 and 6.1.1.4'
F F 0.0171 0.0103 'International Tables Vol C Tables 4.2.6.8 and 6.1.1.4'
N N 0.0061 0.0033 'International Tables Vol C Tables 4.2.6.8 and 6.1.1.4'
P P 0.1023 0.0942 'International Tables Vol C Tables 4.2.6.8 and 6.1.1.4'

loop_
_geom_angle_atom_site_label_1
_geom_angle_atom_site_label_2
_geom_angle_atom_site_label_3
_geom_angle
N1 Au1 P1 171.37(8)
C52 P1 Au1 112.57(10)
C52 P1 C73 107.36(14)
C52 P1 C77 108.06(14)
C73 P1 Au1 110.05(10)
C77 P1 Au1 105.91(11)
C77 P1 C73 112.97(14)
C7 N2 C1 105.8(2)
C7 N2 B1 134.1(2)
C1 N2 B1 118.7(2)
C7 N3 C6 105.9(2)
C7 N3 B2 134.3(2)
C6 N3 B2 118.7(2)
C50 N1 Au1 167.7(3)
N2 C7 C8 124.4(2)
N3 C7 N2 112.4(2)
N3 C7 C8 123.0(3)
F15 C49 C44 119.3(2)
F15 C49 C48 115.5(3)
C48 C49 C44 125.3(3)
C15 C14 B1 127.9(3)
C19 C14 C15 113.6(3)
C19 C14 B1 118.0(3)
C6 C5 H5 121.3
C4 C5 H5 121.3
C4 C5 C6 117.3(3)
F30 C25 C20 119.1(3)
F30 C25 C24 115.9(3)
C24 C25 C20 125.0(3)
C25 C20 C21 112.8(3)
C25 C20 B1 119.4(3)
C21 C20 B1 127.6(3)
C6 C1 N2 107.9(2)
C6 C1 C2 121.1(3)
C2 C1 N2 131.0(3)
N3 C6 C5 130.6(3)
C1 C6 N3 108.0(2)
C1 C6 C5 121.3(3)
C43 C38 C39 112.5(3)
C43 C38 B2 127.6(2)
C39 C38 B2 119.0(2)
F25 C31 C26 121.5(3)
F25 C31 C30 114.8(3)
C30 C31 C26 123.6(3)
C57 C52 P1 124.3(2)
C53 C52 P1 116.8(2)
C53 C52 C57 118.7(3)
C58 C59 C70 121.7(3)
C60 C59 C58 118.8(3)
C60 C59 C70 119.2(3)
F21 C27 C26 119.1(2)
F21 C27 C28 115.8(2)
C28 C27 C26 125.1(3)
F12 C46 C45 120.2(3)
F12 C46 C47 119.5(3)
C47 C46 C45 120.3(3)
F6 C37 C32 119.0(3)
F6 C37 C36 116.4(3)
C36 C37 C32 124.6(3)
C31 C26 C27 113.0(3)
C31 C26 B1 127.3(3)
C27 C26 B1 119.2(2)
C1 C2 H2 121.3
C3 C2 C1 117.5(3)
C3 C2 H2 121.3
C37 C32 B2 119.0(2)
C33 C32 C37 113.3(3)
C33 C32 B2 127.5(3)
C11 C12 H12 119.9
C13 C12 H12 119.9
C13 C12 C11 120.2(3)
C59 C58 C57 120.1(3)
C59 C58 C63 119.4(3)
C63 C58 C57 119.8(3)
C59 C70 H70 108.0
C59 C70 C71 110.4(2)
C59 C70 C72 113.0(3)
C71 C70 H70 108.0
C71 C70 C72 109.2(3)
C72 C70 H70 108.0
C49 C44 C45 112.7(3)
C49 C44 B2 118.6(2)
C45 C44 B2 128.6(3)
F24 C30 C31 120.4(3)
F24 C30 C29 119.5(3)
C29 C30 C31 120.1(3)
C9 C10 H10 120.0
C11 C10 H10 120.0
C11 C10 C9 119.9(3)
C10 C9 H9 120.1
C10 C9 C8 119.8(3)
C8 C9 H9 120.1
C9 C8 C7 122.1(2)
C13 C8 C7 118.1(3)
C13 C8 C9 119.7(3)
C61 C67 H67 107.8
C61 C67 C69 111.3(3)
C61 C67 C68 111.5(3)
C69 C67 H67 107.8
C68 C67 H67 107.8
C68 C67 C69 110.6(3)
C5 C4 H4 119.3
C5 C4 C3 121.3(3)
C3 C4 H4 119.3
C52 C57 C58 126.6(3)
C56 C57 C52 117.7(3)
C56 C57 C58 115.7(3)
C12 C11 C10 120.2(3)
C12 C11 H11 119.9
C10 C11 H11 119.9
C59 C60 H60 118.8
C61 C60 C59 122.4(3)
C61 C60 H60 118.8
C52 C53 H53 118.9
C54 C53 C52 122.2(3)
C54 C53 H53 118.9
F1 C43 C38 121.9(3)
F1 C43 C42 113.4(3)
C38 C43 C42 124.7(3)
F11 C45 C46 114.5(2)
F11 C45 C44 121.6(3)
C46 C45 C44 123.9(3)
C12 C13 C8 120.1(3)
C12 C13 H13 119.9
C8 C13 H13 119.9
C60 C61 C67 121.0(3)
C62 C61 C67 120.9(3)
C62 C61 C60 118.0(3)
C58 C63 C64 121.8(3)
C62 C63 C58 119.0(3)
C62 C63 C64 119.0(3)
F16 C15 C14 120.9(3)
F16 C15 C16 115.4(3)
C16 C15 C14 123.7(3)
F22 C28 C27 121.4(3)
F22 C28 C29 119.8(3)
C27 C28 C29 118.8(3)
C63 C64 H64 108.3
C63 C64 C65 108.6(3)
C65 C64 H64 108.3
C66 C64 C63 112.8(3)
C66 C64 H64 108.3
C66 C64 C65 110.5(3)
C2 C3 C4 121.4(3)
C2 C3 H3 119.3
C4 C3 H3 119.3
F20 C19 C14 119.5(3)
F20 C19 C18 116.1(3)
C18 C19 C14 124.5(3)
F23 C29 C30 120.9(3)
F23 C29 C28 119.9(3)
C30 C29 C28 119.2(3)
F13 C47 C46 120.7(3)
F13 C47 C48 120.5(3)
C46 C47 C48 118.7(3)
C57 C56 H56 118.6
C55 C56 C57 122.7(3)
C55 C56 H56 118.6
F10 C33 C32 121.1(3)
F10 C33 C34 115.1(3)
C34 C33 C32 123.8(3)
F2 C42 C43 120.6(3)
F2 C42 C41 120.0(3)
C41 C42 C43 119.4(3)
F5 C39 C38 119.8(3)
F5 C39 C40 115.3(3)
C40 C39 C38 124.9(3)
F29 C24 C25 120.5(3)
F29 C24 C23 120.3(3)
C23 C24 C25 119.2(3)
F3 C41 C42 120.0(3)
F3 C41 C40 121.1(3)
C42 C41 C40 118.8(3)
F4 C40 C39 120.6(3)
F4 C40 C41 119.7(3)
C39 C40 C41 119.7(3)
F9 C34 C33 120.0(3)
F9 C34 C35 119.9(3)
C35 C34 C33 120.1(3)
F14 C48 C49 121.1(3)
F14 C48 C47 119.9(3)
C47 C48 C49 119.0(3)
C74 C73 P1 108.6(2)
C75 C73 P1 115.2(2)
C75 C73 C74 109.7(3)
C75 C73 C76 107.6(3)
C76 C73 P1 107.5(2)
C76 C73 C74 108.0(3)
H79A C79 H79B 109.5
H79A C79 H79C 109.5
H79B C79 H79C 109.5
C77 C79 H79A 109.5
C77 C79 H79B 109.5
C77 C79 H79C 109.5
F7 C36 C37 120.9(3)
F7 C36 C35 119.7(3)
C37 C36 C35 119.5(3)
F19 C18 C19 120.8(3)
F19 C18 C17 120.0(3)
C17 C18 C19 119.2(3)
C61 C62 C63 122.4(3)
C61 C62 H62 118.8
C63 C62 H62 118.8
F26 C21 C20 121.2(3)
F26 C21 C22 114.6(3)
C22 C21 C20 124.2(3)
C79 C77 P1 109.8(2)
C78 C77 P1 105.5(2)
C78 C77 C79 108.8(3)
C80 C77 P1 114.8(2)
C80 C77 C79 109.7(3)
C80 C77 C78 108.0(3)
F28 C23 C24 120.6(3)
F28 C23 C22 120.3(3)
C24 C23 C22 119.1(3)
C77 C78 H78A 109.5
C77 C78 H78B 109.5
C77 C78 H78C 109.5
H78A C78 H78B 109.5
H78A C78 H78C 109.5
H78B C78 H78C 109.5
F8 C35 C34 120.8(3)
F8 C35 C36 120.4(3)
C34 C35 C36 118.7(3)
F27 C22 C21 120.0(3)
F27 C22 C23 120.3(3)
C23 C22 C21 119.7(3)
C53 C54 H54 120.5
C53 C54 C55 119.0(3)
C55 C54 H54 120.5
F17 C16 C15 120.1(3)
F17 C16 C17 119.8(3)
C17 C16 C15 120.1(3)
C73 C74 H74A 109.5
C73 C74 H74B 109.5
C73 C74 H74C 109.5
H74A C74 H74B 109.5
H74A C74 H74C 109.5
H74B C74 H74C 109.5
C67 C69 H69A 109.5
C67 C69 H69B 109.5
C67 C69 H69C 109.5
H69A C69 H69B 109.5
H69A C69 H69C 109.5
H69B C69 H69C 109.5
N1 C50 C51 178.5(4)
C77 C80 H80A 109.5
C77 C80 H80B 109.5
C77 C80 H80C 109.5
H80A C80 H80B 109.5
H80A C80 H80C 109.5
H80B C80 H80C 109.5
C64 C65 H65A 109.5
C64 C65 H65B 109.5
C64 C65 H65C 109.5
H65A C65 H65B 109.5
H65A C65 H65C 109.5
H65B C65 H65C 109.5
C73 C75 H75A 109.5
C73 C75 H75B 109.5
C73 C75 H75C 109.5
H75A C75 H75B 109.5
H75A C75 H75C 109.5
H75B C75 H75C 109.5
F18 C17 C18 120.1(3)
F18 C17 C16 121.1(3)
C16 C17 C18 118.9(3)
C64 C66 H66A 109.5
C64 C66 H66B 109.5
C64 C66 H66C 109.5
H66A C66 H66B 109.5
H66A C66 H66C 109.5
H66B C66 H66C 109.5
C50 C51 H51A 109.5
C50 C51 H51B 109.5
C50 C51 H51C 109.5
H51A C51 H51B 109.5
H51A C51 H51C 109.5
H51B C51 H51C 109.5
C70 C71 H71A 109.5
C70 C71 H71B 109.5
C70 C71 H71C 109.5
H71A C71 H71B 109.5
H71A C71 H71C 109.5
H71B C71 H71C 109.5
C70 C72 H72A 109.5
C70 C72 H72B 109.5
C70 C72 H72C 109.5
H72A C72 H72B 109.5
H72A C72 H72C 109.5
H72B C72 H72C 109.5
C56 C55 C54 119.6(3)
C56 C55 H55 120.2
C54 C55 H55 120.2
C73 C76 H76A 109.5
C73 C76 H76B 109.5
C73 C76 H76C 109.5
H76A C76 H76B 109.5
H76A C76 H76C 109.5
H76B C76 H76C 109.5
C67 C68 H68A 109.5
C67 C68 H68B 109.5
C67 C68 H68C 109.5
H68A C68 H68B 109.5
H68A C68 H68C 109.5
H68B C68 H68C 109.5
N2 B1 C14 111.8(2)
N2 B1 C20 101.9(2)
N2 B1 C26 113.7(2)
C14 B1 C20 113.2(2)
C26 B1 C14 102.5(2)
C26 B1 C20 114.2(2)
N3 B2 C38 115.0(2)
N3 B2 C32 110.7(2)
N3 B2 C44 102.0(2)
C38 B2 C44 112.0(2)
C32 B2 C38 104.3(2)
C32 B2 C44 113.1(2)
Cl4 C82 H82A 109.4
Cl4 C82 H82B 109.4
Cl3 C82 Cl4 111.3(2)
Cl3 C82 H82A 109.4
Cl3 C82 H82B 109.4
H82A C82 H82B 108.0
Cl1 C81 Cl2 113.0(3)
Cl1 C81 H81A 109.0
Cl1 C81 H81B 109.0
Cl2 C81 H81A 109.0
Cl2 C81 H81B 109.0
H81A C81 H81B 107.8
Cl6 C83 H83A 108.5
Cl6 C83 H83B 108.5
Cl5 C83 Cl6 115.1(4)
Cl5 C83 H83A 108.5
Cl5 C83 H83B 108.5
H83A C83 H83B 107.5

loop_
_geom_bond_atom_site_label_1
_geom_bond_atom_site_label_2
_geom_bond_distance
Au1 P1 2.2510(8)
Au1 N1 2.041(3)
P1 C52 1.830(3)
P1 C73 1.884(3)
P1 C77 1.871(3)
Cl4 C82 1.757(4)
Cl3 C82 1.751(5)
Cl1 C81 1.728(5)
Cl2 C81 1.744(5)
F6 C37 1.352(3)
F21 C27 1.351(3)
F15 C49 1.348(3)
F11 C45 1.351(3)
F5 C39 1.347(3)
F12 C46 1.346(3)
F30 C25 1.347(3)
F25 C31 1.347(3)
F26 C21 1.353(3)
F10 C33 1.344(3)
F24 C30 1.346(3)
F16 C15 1.349(4)
F22 C28 1.340(3)
F20 C19 1.347(4)
F23 C29 1.336(3)
F8 C35 1.338(3)
F7 C36 1.345(4)
F1 C43 1.348(3)
F9 C34 1.342(3)
F29 C24 1.343(4)
F27 C22 1.339(4)
F2 C42 1.336(4)
F17 C16 1.340(4)
F14 C48 1.338(4)
F4 C40 1.340(4)
F13 C47 1.339(3)
F19 C18 1.342(4)
F28 C23 1.343(3)
F3 C41 1.337(4)
F18 C17 1.337(4)
Cl6 C83 1.757(12)
N2 C7 1.357(4)
N2 C1 1.402(3)
N2 B1 1.621(4)
N3 C7 1.350(3)
N3 C6 1.401(3)
N3 B2 1.609(4)
N1 C50 1.135(4)
Cl5 C83 1.663(12)
C7 C8 1.487(4)
C49 C44 1.388(4)
C49 C48 1.378(4)
C14 C15 1.387(4)
C14 C19 1.386(4)
C14 B1 1.648(4)
C5 H5 0.9500
C5 C6 1.402(4)
C5 C4 1.376(4)
C25 C20 1.389(4)
C25 C24 1.378(4)
C20 C21 1.390(4)
C20 B1 1.655(4)
C1 C6 1.386(4)
C1 C2 1.393(4)
C38 C43 1.388(4)
C38 C39 1.397(4)
C38 B2 1.651(4)
C31 C26 1.390(4)
C31 C30 1.383(4)
C52 C57 1.415(4)
C52 C53 1.400(4)
C59 C58 1.411(4)
C59 C70 1.523(4)
C59 C60 1.396(4)
C27 C26 1.395(4)
C27 C28 1.373(4)
C46 C45 1.380(4)
C46 C47 1.370(5)
C37 C32 1.392(4)
C37 C36 1.374(4)
C26 B1 1.638(4)
C2 H2 0.9500
C2 C3 1.382(4)
C32 C33 1.388(4)
C32 B2 1.645(4)
C12 H12 0.9500
C12 C11 1.386(4)
C12 C13 1.384(4)
C58 C57 1.500(4)
C58 C63 1.421(4)
C70 H70 1.0000
C70 C71 1.532(4)
C70 C72 1.534(4)
C44 C45 1.393(4)
C44 B2 1.665(4)
C30 C29 1.368(4)
C10 H10 0.9500
C10 C9 1.392(4)
C10 C11 1.387(4)
C9 H9 0.9500
C9 C8 1.396(4)
C8 C13 1.391(4)
C67 H67 1.0000
C67 C61 1.514(4)
C67 C69 1.528(4)
C67 C68 1.523(4)
C4 H4 0.9500
C4 C3 1.402(4)
C57 C56 1.400(4)
C11 H11 0.9500
C60 H60 0.9500
C60 C61 1.387(4)
C53 H53 0.9500
C53 C54 1.385(4)
C43 C42 1.389(4)
C13 H13 0.9500
C61 C62 1.386(4)
C63 C64 1.527(4)
C63 C62 1.389(4)
C15 C16 1.385(4)
C28 C29 1.377(4)
C64 H64 1.0000
C64 C65 1.537(5)
C64 C66 1.526(5)
C3 H3 0.9500
C19 C18 1.384(4)
C47 C48 1.378(4)
C56 H56 0.9500
C56 C55 1.377(5)
C33 C34 1.386(4)
C42 C41 1.374(5)
C39 C40 1.372(4)
C24 C23 1.369(5)
C41 C40 1.375(5)
C34 C35 1.367(5)
C73 C74 1.541(4)
C73 C75 1.536(5)
C73 C76 1.540(4)
C79 H79A 0.9800
C79 H79B 0.9800
C79 H79C 0.9800
C79 C77 1.540(4)
C36 C35 1.381(4)
C18 C17 1.378(5)
C62 H62 0.9500
C21 C22 1.382(4)
C77 C78 1.531(4)
C77 C80 1.528(5)
C23 C22 1.373(5)
C78 H78A 0.9800
C78 H78B 0.9800
C78 H78C 0.9800
C54 H54 0.9500
C54 C55 1.386(5)
C16 C17 1.369(5)
C74 H74A 0.9800
C74 H74B 0.9800
C74 H74C 0.9800
C69 H69A 0.9800
C69 H69B 0.9800
C69 H69C 0.9800
C50 C51 1.447(5)
C80 H80A 0.9800
C80 H80B 0.9800
C80 H80C 0.9800
C65 H65A 0.9800
C65 H65B 0.9800
C65 H65C 0.9800
C75 H75A 0.9800
C75 H75B 0.9800
C75 H75C 0.9800
C66 H66A 0.9800
C66 H66B 0.9800
C66 H66C 0.9800
C51 H51A 0.9800
C51 H51B 0.9800
C51 H51C 0.9800
C71 H71A 0.9800
C71 H71B 0.9800
C71 H71C 0.9800
C72 H72A 0.9800
C72 H72B 0.9800
C72 H72C 0.9800
C55 H55 0.9500
C76 H76A 0.9800
C76 H76B 0.9800
C76 H76C 0.9800
C68 H68A 0.9800
C68 H68B 0.9800
C68 H68C 0.9800
C82 H82A 0.9900
C82 H82B 0.9900
C81 H81A 0.9900
C81 H81B 0.9900
C83 H83A 0.9900
C83 H83B 0.9900
